data_1566161
loop_
_publ_author_name
'Chen, Bin'
'Holstein, Julian J.'
'Platzek, Andr\'e'
'Schneider, Laura'
'Wu, Kai'
'Clever, Guido H.'

_publ_section_title
;
 Cooperativity of steric bulk and H-bonding in coordination sphere
 engineering: heteroleptic PdII cages and bowls by design
;
_journal_name_full 'Chemical Science'
_journal_paper_doi 10.1039/D1SC06931D
_journal_year 2022
_chemical_formula_moiety 'C38 H24 N6 O4'
_chemical_formula_sum 'C38 H24 N6 O4'
_chemical_formula_weight 628.63
_space_group_crystal_system monoclinic
_space_group_IT_number 14
_space_group_name_Hall '-P 2ybc'
_space_group_name_H-M_alt 'P 1 21/c 1'
_atom_sites_solution_hydrogens geom
_atom_sites_solution_primary direct
_audit_creation_method 'FinalCif by Daniel Kratzert, Freiburg 2019'
_audit_update_record
;
2020-04-16 deposited with the CCDC.	2022-01-17 downloaded from the CCDC.
;
_cell_angle_alpha 90
_cell_angle_beta 103.069(2)
_cell_angle_gamma 90
_cell_formula_units_Z 4
_cell_length_a 14.0425(5)
_cell_length_b 11.2236(4)
_cell_length_c 19.5237(7)
_cell_measurement_reflns_used 9851
_cell_measurement_temperature 100(2)
_cell_measurement_theta_max 36.34
_cell_measurement_theta_min 2.72
_cell_volume 2997.38(19)
_computing_cell_refinement 'Bruker SAINT'
_computing_data_collection 'Bruker APEX3'
_computing_data_reduction 'Bruker SAINT'
_computing_molecular_graphics 'PYMOL (Schr\"odinger, LLC 2019)'
_computing_publication_material 'enCIFer 1.3, CCDC, 2008'
_computing_structure_refinement 'SHELXL-2014/7 (Sheldrick, 2014)'
_computing_structure_solution 'SHELXT 2014/4 (Sheldrick, 2014)'
_diffrn_ambient_temperature 100(2)
_diffrn_measured_fraction_theta_full 0.996
_diffrn_measured_fraction_theta_max 0.996
_diffrn_measurement_device_type 'Bruker D8 Venture CMOS with Photon 2'
_diffrn_measurement_method '\f and \w scans'
_diffrn_radiation_monochromator 'multilayer optics'
_diffrn_radiation_type MoK\a
_diffrn_radiation_wavelength 0.71073
_diffrn_reflns_av_R_equivalents 0.0672
_diffrn_reflns_av_unetI/netI 0.0505
_diffrn_reflns_Laue_measured_fraction_full 0.996
_diffrn_reflns_Laue_measured_fraction_max 0.996
_diffrn_reflns_limit_h_max 23
_diffrn_reflns_limit_h_min -23
_diffrn_reflns_limit_k_max 18
_diffrn_reflns_limit_k_min -18
_diffrn_reflns_limit_l_max 32
_diffrn_reflns_limit_l_min -32
_diffrn_reflns_number 90407
_diffrn_reflns_point_group_measured_fraction_full 0.996
_diffrn_reflns_point_group_measured_fraction_max 0.996
_diffrn_reflns_theta_full 25.242
_diffrn_reflns_theta_max 36.380
_diffrn_reflns_theta_min 2.107
_diffrn_source_type 'INCOATEC microfocus sealed tube, Iys 3.0'
_exptl_absorpt_coefficient_mu 0.093
_exptl_absorpt_correction_T_max 0.7471
_exptl_absorpt_correction_T_min 0.7042
_exptl_absorpt_correction_type multi-scan
_exptl_absorpt_process_details 'SADABS V2014/4 (Bruker AXS Inc.)'
_exptl_crystal_colour colourless
_exptl_crystal_density_diffrn 1.393
_exptl_crystal_description needle
_exptl_crystal_F_000 1304
_exptl_crystal_recrystallization_method
'Evaporation from of 1.00 mmol solution of compound in 1:1 mixture of CH3CN (200yl) and CH2Cl2 (200yl)'
_exptl_crystal_size_max 0.500
_exptl_crystal_size_mid 0.020
_exptl_crystal_size_min 0.020
_refine_diff_density_max 0.532
_refine_diff_density_min -0.293
_refine_diff_density_rms 0.065
_refine_ls_extinction_method none
_refine_ls_goodness_of_fit_ref 1.017
_refine_ls_hydrogen_treatment constr
_refine_ls_matrix_type full
_refine_ls_number_parameters 435
_refine_ls_number_reflns 14541
_refine_ls_number_restraints 0
_refine_ls_restrained_S_all 1.017
_refine_ls_R_factor_all 0.0790
_refine_ls_R_factor_gt 0.0493
_refine_ls_shift/su_max 0.001
_refine_ls_shift/su_mean 0.000
_refine_ls_structure_factor_coef Fsqd
_refine_ls_weighting_details 'w=1/[\s^2^(Fo^2^)+(0.0761P)^2^+0.3173P] where P=(Fo^2^+2Fc^2^)/3'
_refine_ls_weighting_scheme calc
_refine_ls_wR_factor_gt 0.1237
_refine_ls_wR_factor_ref 0.1387
_reflns_Friedel_coverage 0.000
_reflns_number_gt 10433
_reflns_number_total 14541
_reflns_threshold_expression 'I > 2\s(I)'
_cod_data_source_file d1sc06931d2.cif
_cod_data_source_block bc18a
_cod_original_sg_symbol_H-M 'P 21/c'
_cod_database_code 1566161
_shelx_shelxl_version_number 2014/7
_shelx_space_group_comment
;
The symmetry employed for this shelxl refinement is uniquely defined
by the following loop, which should always be used as a source of
symmetry information in preference to the above space-group names.
They are only intended as comments.
;
_shelx_estimated_absorpt_t_min 0.955
_shelx_estimated_absorpt_t_max 0.998
_computing_refinement_gui 'shelXle (Huebschle, 2014)'

loop_
_space_group_symop_operation_xyz
'x, y, z'
'-x, y+1/2, -z+1/2'
'-x, -y, -z'
'x, -y-1/2, z-1/2'

loop_
_atom_site_label
_atom_site_type_symbol
_atom_site_fract_x
_atom_site_fract_y
_atom_site_fract_z
_atom_site_U_iso_or_equiv
_atom_site_adp_type
_atom_site_occupancy
_atom_site_site_symmetry_order
_atom_site_calc_flag
_atom_site_refinement_flags_posn
_atom_site_refinement_flags_adp
_atom_site_refinement_flags_occupancy
_atom_site_disorder_assembly
_atom_site_disorder_group
C1 C 0.38635(7) 0.91079(8) 0.67343(5) 0.01305(15) Uani 1 1 d . . . . .
H1A H 0.4120 0.9586 0.6396 0.020 Uiso 1 1 calc R U . . .
H1AB H 0.3413 0.9593 0.6935 0.020 Uiso 1 1 calc R U . . .
H1AC H 0.3514 0.8415 0.6495 0.020 Uiso 1 1 calc R U . . .
C2 C 0.47048(6) 0.86897(8) 0.73194(5) 0.01037(14) Uani 1 1 d . . . . .
C3 C 0.52797(7) 0.97791(8) 0.77065(5) 0.01320(15) Uani 1 1 d . . . . .
H3A H 0.5539 1.0262 0.7365 0.016 Uiso 1 1 calc R U . . .
H3AB H 0.4829 1.0287 0.7902 0.016 Uiso 1 1 calc R U . . .
C4 C 0.61307(7) 0.93788(8) 0.83047(5) 0.01426(16) Uani 1 1 d . . . . .
H4A H 0.6038 0.9700 0.8757 0.017 Uiso 1 1 calc R U . . .
H4AB H 0.6753 0.9696 0.8223 0.017 Uiso 1 1 calc R U . . .
C5 C 0.61797(6) 0.79924(8) 0.83418(5) 0.01121(15) Uani 1 1 d . . . . .
C6 C 0.70199(7) 0.75616(9) 0.89239(5) 0.01394(16) Uani 1 1 d . . . . .
H6A H 0.7026 0.6689 0.8933 0.021 Uiso 1 1 calc R U . . .
H6AB H 0.6936 0.7865 0.9377 0.021 Uiso 1 1 calc R U . . .
H6AC H 0.7640 0.7854 0.8837 0.021 Uiso 1 1 calc R U . . .
C7 C 0.51795(6) 0.75779(8) 0.84296(5) 0.01056(14) Uani 1 1 d . . . . .
C8 C 0.50168(7) 0.68900(8) 0.89866(5) 0.01143(15) Uani 1 1 d . . . . .
H8 H 0.5538 0.6669 0.9367 0.014 Uiso 1 1 calc R U . . .
C9 C 0.40610(7) 0.65425(8) 0.89610(5) 0.01179(15) Uani 1 1 d . . . . .
O10A O 0.40530(5) 0.54595(7) 1.00462(4) 0.01792(14) Uani 1 1 d . . . . .
C10 C 0.36637(7) 0.58183(8) 0.94688(5) 0.01302(15) Uani 1 1 d . . . . .
N11 N 0.26695(6) 0.56277(8) 0.91414(5) 0.01512(15) Uani 1 1 d . . . . .
O12A O 0.15757(6) 0.62657(8) 0.81346(4) 0.02428(18) Uani 1 1 d . . . . .
C12 C 0.23908(7) 0.62509(9) 0.85036(5) 0.01551(17) Uani 1 1 d . . . . .
C13 C 0.32962(7) 0.68474(8) 0.84002(5) 0.01268(15) Uani 1 1 d . . . . .
C14 C 0.34384(6) 0.75656(8) 0.78537(5) 0.01253(15) Uani 1 1 d . . . . .
H14 H 0.2910 0.7794 0.7480 0.015 Uiso 1 1 calc R U . . .
C15 C 0.43954(6) 0.79372(8) 0.78791(5) 0.01045(14) Uani 1 1 d . . . . .
C16 C 0.54537(6) 0.79228(8) 0.70690(5) 0.01077(14) Uani 1 1 d . . . . .
C17 C 0.53699(7) 0.75375(8) 0.63786(5) 0.01196(15) Uani 1 1 d . . . . .
H17 H 0.4839 0.7775 0.6010 0.014 Uiso 1 1 calc R U . . .
C18 C 0.61019(7) 0.67880(8) 0.62574(5) 0.01230(15) Uani 1 1 d . . . . .
O19A O 0.56314(5) 0.61605(7) 0.50308(4) 0.01679(14) Uani 1 1 d . . . . .
C19 C 0.61803(7) 0.61588(8) 0.56021(5) 0.01301(15) Uani 1 1 d . . . . .
N20 N 0.70675(6) 0.55150(7) 0.57785(4) 0.01413(14) Uani 1 1 d . . . . .
O21A O 0.83087(5) 0.52052(8) 0.67721(4) 0.02075(16) Uani 1 1 d . . . . .
C21 C 0.75419(7) 0.56656(9) 0.64876(5) 0.01424(16) Uani 1 1 d . . . . .
C22 C 0.69028(7) 0.64757(8) 0.67858(5) 0.01255(15) Uani 1 1 d . . . . .
C23 C 0.69987(7) 0.68618(8) 0.74731(5) 0.01253(15) Uani 1 1 d . . . . .
H23 H 0.7551 0.6654 0.7833 0.015 Uiso 1 1 calc R U . . .
C24 C 0.62476(6) 0.75698(8) 0.76127(5) 0.01100(14) Uani 1 1 d . . . . .
C25 C 0.20295(7) 0.49508(9) 0.94604(5) 0.01434(16) Uani 1 1 d . . . . .
C26 C 0.16226(8) 0.38808(9) 0.91384(6) 0.01737(18) Uani 1 1 d . . . . .
H26 H 0.1773 0.3657 0.8705 0.021 Uiso 1 1 calc R U . . .
N27 N 0.10476(7) 0.31763(8) 0.94036(5) 0.01726(16) Uani 1 1 d . . . . .
C28 C 0.08345(7) 0.35091(8) 1.00236(5) 0.01412(16) Uani 1 1 d . . . . .
N29 N 0.02376(6) 0.27531(8) 1.02816(5) 0.01824(16) Uani 1 1 d . . . . .
C30 C 0.00322(8) 0.30387(10) 1.08866(6) 0.0203(2) Uani 1 1 d . . . . .
H30 H -0.0392 0.2523 1.1064 0.024 Uiso 1 1 calc R U . . .
C31 C 0.03929(8) 0.40529(10) 1.12930(6) 0.01920(19) Uani 1 1 d . . . . .
H31 H 0.0222 0.4201 1.1729 0.023 Uiso 1 1 calc R U . . .
C32 C 0.09961(7) 0.48174(9) 1.10423(6) 0.01644(17) Uani 1 1 d . . . . .
H32 H 0.1254 0.5507 1.1301 0.020 Uiso 1 1 calc R U . . .
C33 C 0.12267(7) 0.45574(8) 1.03894(5) 0.01300(15) Uani 1 1 d . . . . .
C34 C 0.18431(7) 0.52901(8) 1.00892(5) 0.01417(16) Uani 1 1 d . . . . .
H34 H 0.2120 0.5998 1.0318 0.017 Uiso 1 1 calc R U . . .
C35 C 0.74317(7) 0.48374(8) 0.52771(5) 0.01309(15) Uani 1 1 d . . . . .
C36 C 0.69480(7) 0.37751(9) 0.50094(6) 0.01537(17) Uani 1 1 d . . . . .
H36 H 0.6398 0.3533 0.5182 0.018 Uiso 1 1 calc R U . . .
N37 N 0.72167(6) 0.31018(7) 0.45343(5) 0.01552(15) Uani 1 1 d . . . . .
C38 C 0.79971(7) 0.34748(8) 0.42788(5) 0.01249(15) Uani 1 1 d . . . . .
N39 N 0.82409(6) 0.27566(8) 0.37801(5) 0.01586(15) Uani 1 1 d . . . . .
C40 C 0.89664(7) 0.31060(9) 0.35039(6) 0.01713(18) Uani 1 1 d . . . . .
H40 H 0.9140 0.2608 0.3158 0.021 Uiso 1 1 calc R U . . .
C41 C 0.95065(7) 0.41674(9) 0.36832(6) 0.01696(17) Uani 1 1 d . . . . .
H41 H 1.0012 0.4380 0.3455 0.020 Uiso 1 1 calc R U . . .
C42 C 0.92839(7) 0.48805(9) 0.41923(5) 0.01506(16) Uani 1 1 d . . . . .
H42 H 0.9639 0.5595 0.4330 0.018 Uiso 1 1 calc R U . . .
C43 C 0.85148(7) 0.45358(8) 0.45106(5) 0.01179(15) Uani 1 1 d . . . . .
C44 C 0.82218(7) 0.52204(8) 0.50344(5) 0.01300(15) Uani 1 1 d . . . . .
H44 H 0.8563 0.5926 0.5213 0.016 Uiso 1 1 calc R U . . .

loop_
_atom_site_aniso_label
_atom_site_aniso_U_11
_atom_site_aniso_U_22
_atom_site_aniso_U_33
_atom_site_aniso_U_23
_atom_site_aniso_U_13
_atom_site_aniso_U_12
C1 0.0136(4) 0.0127(4) 0.0127(4) 0.0012(3) 0.0027(3) 0.0019(3)
C2 0.0112(3) 0.0097(3) 0.0104(4) 0.0010(3) 0.0031(3) 0.0009(3)
C3 0.0158(4) 0.0095(3) 0.0139(4) -0.0010(3) 0.0027(3) -0.0009(3)
C4 0.0153(4) 0.0122(4) 0.0147(4) -0.0022(3) 0.0023(3) -0.0022(3)
C5 0.0108(3) 0.0122(3) 0.0105(4) -0.0015(3) 0.0021(3) -0.0007(3)
C6 0.0113(3) 0.0173(4) 0.0123(4) -0.0007(3) 0.0006(3) -0.0007(3)
C7 0.0113(3) 0.0100(3) 0.0105(4) -0.0011(3) 0.0027(3) 0.0000(3)
C8 0.0116(3) 0.0127(3) 0.0098(4) 0.0001(3) 0.0021(3) 0.0002(3)
C9 0.0129(4) 0.0125(3) 0.0108(4) 0.0014(3) 0.0043(3) 0.0002(3)
O10A 0.0166(3) 0.0236(4) 0.0139(3) 0.0060(3) 0.0044(3) 0.0029(3)
C10 0.0127(4) 0.0140(4) 0.0130(4) 0.0012(3) 0.0044(3) 0.0013(3)
N11 0.0124(3) 0.0194(4) 0.0141(4) 0.0051(3) 0.0041(3) -0.0018(3)
O12A 0.0130(3) 0.0376(5) 0.0209(4) 0.0104(3) 0.0012(3) -0.0048(3)
C12 0.0130(4) 0.0197(4) 0.0141(4) 0.0037(3) 0.0035(3) -0.0012(3)
C13 0.0108(3) 0.0146(4) 0.0128(4) 0.0017(3) 0.0029(3) -0.0005(3)
C14 0.0105(3) 0.0149(4) 0.0120(4) 0.0022(3) 0.0023(3) 0.0008(3)
C15 0.0116(3) 0.0100(3) 0.0101(4) -0.0003(3) 0.0031(3) 0.0007(3)
C16 0.0114(3) 0.0099(3) 0.0115(4) 0.0004(3) 0.0036(3) -0.0002(3)
C17 0.0131(4) 0.0127(4) 0.0105(4) 0.0009(3) 0.0036(3) 0.0017(3)
C18 0.0136(4) 0.0134(4) 0.0105(4) 0.0007(3) 0.0040(3) 0.0018(3)
O19A 0.0192(3) 0.0195(3) 0.0114(3) 0.0004(2) 0.0030(3) 0.0037(3)
C19 0.0147(4) 0.0126(4) 0.0130(4) 0.0011(3) 0.0059(3) 0.0022(3)
N20 0.0149(3) 0.0162(3) 0.0120(3) -0.0014(3) 0.0045(3) 0.0041(3)
O21A 0.0150(3) 0.0279(4) 0.0192(4) -0.0010(3) 0.0036(3) 0.0074(3)
C21 0.0137(4) 0.0164(4) 0.0135(4) -0.0001(3) 0.0050(3) 0.0017(3)
C22 0.0113(3) 0.0146(4) 0.0125(4) -0.0003(3) 0.0042(3) 0.0014(3)
C23 0.0111(3) 0.0141(4) 0.0126(4) -0.0006(3) 0.0031(3) 0.0004(3)
C24 0.0109(3) 0.0110(3) 0.0114(4) -0.0004(3) 0.0030(3) -0.0007(3)
C25 0.0127(4) 0.0156(4) 0.0153(4) 0.0036(3) 0.0045(3) -0.0009(3)
C26 0.0185(4) 0.0178(4) 0.0169(4) -0.0002(3) 0.0062(3) -0.0015(3)
N27 0.0190(4) 0.0153(4) 0.0185(4) -0.0008(3) 0.0064(3) -0.0021(3)
C28 0.0119(4) 0.0126(4) 0.0179(4) 0.0027(3) 0.0036(3) 0.0001(3)
N29 0.0163(4) 0.0145(3) 0.0252(5) 0.0038(3) 0.0075(3) -0.0020(3)
C30 0.0177(4) 0.0182(4) 0.0279(6) 0.0066(4) 0.0109(4) -0.0002(3)
C31 0.0192(4) 0.0208(5) 0.0202(5) 0.0041(4) 0.0100(4) 0.0013(3)
C32 0.0165(4) 0.0168(4) 0.0173(4) 0.0014(3) 0.0066(3) 0.0007(3)
C33 0.0113(4) 0.0125(4) 0.0156(4) 0.0035(3) 0.0040(3) 0.0009(3)
C34 0.0132(4) 0.0135(4) 0.0162(4) 0.0018(3) 0.0040(3) -0.0011(3)
C35 0.0147(4) 0.0129(4) 0.0127(4) -0.0009(3) 0.0051(3) 0.0027(3)
C36 0.0159(4) 0.0138(4) 0.0183(4) 0.0000(3) 0.0078(3) -0.0009(3)
N37 0.0153(3) 0.0137(3) 0.0190(4) -0.0020(3) 0.0069(3) -0.0013(3)
C38 0.0120(4) 0.0122(4) 0.0135(4) -0.0006(3) 0.0032(3) 0.0011(3)
N39 0.0163(4) 0.0160(4) 0.0160(4) -0.0046(3) 0.0050(3) 0.0002(3)
C40 0.0164(4) 0.0201(4) 0.0157(4) -0.0032(3) 0.0054(3) 0.0024(3)
C41 0.0148(4) 0.0211(4) 0.0166(4) 0.0003(3) 0.0071(3) 0.0010(3)
C42 0.0136(4) 0.0155(4) 0.0169(4) -0.0003(3) 0.0053(3) -0.0013(3)
C43 0.0115(3) 0.0118(3) 0.0123(4) -0.0001(3) 0.0032(3) 0.0011(3)
C44 0.0130(4) 0.0122(4) 0.0138(4) -0.0010(3) 0.0032(3) 0.0007(3)

loop_
_atom_type_symbol
_atom_type_description
_atom_type_scat_dispersion_real
_atom_type_scat_dispersion_imag
_atom_type_scat_source
C C 0.0033 0.0016 'International Tables Vol C Tables 4.2.6.8 and 6.1.1.4'
H H 0.0000 0.0000 'International Tables Vol C Tables 4.2.6.8 and 6.1.1.4'
N N 0.0061 0.0033 'International Tables Vol C Tables 4.2.6.8 and 6.1.1.4'
O O 0.0106 0.0060 'International Tables Vol C Tables 4.2.6.8 and 6.1.1.4'

loop_
_geom_angle_atom_site_label_1
_geom_angle_atom_site_label_2
_geom_angle_atom_site_label_3
_geom_angle
_geom_angle_site_symmetry_1
_geom_angle_site_symmetry_3
_geom_angle_publ_flag
C2 C1 H1A 109.5 . . ?
C2 C1 H1AB 109.5 . . ?
H1A C1 H1AB 109.5 . . ?
C2 C1 H1AC 109.5 . . ?
H1A C1 H1AC 109.5 . . ?
H1AB C1 H1AC 109.5 . . ?
C1 C2 C15 114.33(7) . . ?
C1 C2 C16 114.15(8) . . ?
C15 C2 C16 104.30(7) . . ?
C1 C2 C3 110.52(7) . . ?
C15 C2 C3 106.70(7) . . ?
C16 C2 C3 106.19(7) . . ?
C4 C3 C2 111.51(7) . . ?
C4 C3 H3A 109.3 . . ?
C2 C3 H3A 109.3 . . ?
C4 C3 H3AB 109.3 . . ?
C2 C3 H3AB 109.3 . . ?
H3A C3 H3AB 108.0 . . ?
C3 C4 C5 110.23(7) . . ?
C3 C4 H4A 109.6 . . ?
C5 C4 H4A 109.6 . . ?
C3 C4 H4AB 109.6 . . ?
C5 C4 H4AB 109.6 . . ?
H4A C4 H4AB 108.1 . . ?
C6 C5 C24 113.42(7) . . ?
C6 C5 C7 113.43(8) . . ?
C24 C5 C7 105.29(7) . . ?
C6 C5 C4 111.78(7) . . ?
C24 C5 C4 106.19(7) . . ?
C7 C5 C4 106.12(7) . . ?
C5 C6 H6A 109.5 . . ?
C5 C6 H6AB 109.5 . . ?
H6A C6 H6AB 109.5 . . ?
C5 C6 H6AC 109.5 . . ?
H6A C6 H6AC 109.5 . . ?
H6AB C6 H6AC 109.5 . . ?
C8 C7 C15 120.97(8) . . ?
C8 C7 C5 125.03(8) . . ?
C15 C7 C5 113.99(8) . . ?
C9 C8 C7 117.09(8) . . ?
C9 C8 H8 121.5 . . ?
C7 C8 H8 121.5 . . ?
C8 C9 C13 121.80(8) . . ?
C8 C9 C10 129.51(9) . . ?
C13 C9 C10 108.68(8) . . ?
O10A C10 N11 124.39(9) . . ?
O10A C10 C9 130.38(9) . . ?
N11 C10 C9 105.22(8) . . ?
C12 N11 C10 111.97(8) . . ?
C12 N11 C25 125.22(8) . . ?
C10 N11 C25 122.65(8) . . ?
O12A C12 N11 124.94(9) . . ?
O12A C12 C13 129.48(9) . . ?
N11 C12 C13 105.58(8) . . ?
C14 C13 C9 121.89(8) . . ?
C14 C13 C12 129.85(8) . . ?
C9 C13 C12 108.24(8) . . ?
C13 C14 C15 116.79(8) . . ?
C13 C14 H14 121.6 . . ?
C15 C14 H14 121.6 . . ?
C14 C15 C7 121.32(8) . . ?
C14 C15 C2 124.70(8) . . ?
C7 C15 C2 113.91(8) . . ?
C17 C16 C24 121.29(8) . . ?
C17 C16 C2 124.89(8) . . ?
C24 C16 C2 113.76(8) . . ?
C18 C17 C16 116.63(8) . . ?
C18 C17 H17 121.7 . . ?
C16 C17 H17 121.7 . . ?
C22 C18 C17 122.18(8) . . ?
C22 C18 C19 108.32(8) . . ?
C17 C18 C19 129.46(8) . . ?
O19A C19 N20 124.81(9) . . ?
O19A C19 C18 129.78(9) . . ?
N20 C19 C18 105.41(8) . . ?
C21 N20 C19 111.97(8) . . ?
C21 N20 C35 125.34(8) . . ?
C19 N20 C35 122.66(8) . . ?
O21A C21 N20 125.14(9) . . ?
O21A C21 C22 129.43(9) . . ?
N20 C21 C22 105.43(8) . . ?
C23 C22 C18 121.67(8) . . ?
C23 C22 C21 129.42(9) . . ?
C18 C22 C21 108.85(8) . . ?
C22 C23 C24 117.02(8) . . ?
C22 C23 H23 121.5 . . ?
C24 C23 H23 121.5 . . ?
C23 C24 C16 121.09(8) . . ?
C23 C24 C5 124.70(8) . . ?
C16 C24 C5 114.18(8) . . ?
C34 C25 C26 119.73(9) . . ?
C34 C25 N11 120.84(9) . . ?
C26 C25 N11 119.35(9) . . ?
N27 C26 C25 123.83(10) . . ?
N27 C26 H26 118.1 . . ?
C25 C26 H26 118.1 . . ?
C26 N27 C28 117.51(9) . . ?
N27 C28 N29 115.68(9) . . ?
N27 C28 C33 122.35(9) . . ?
N29 C28 C33 121.95(9) . . ?
C30 N29 C28 117.15(9) . . ?
N29 C30 C31 125.14(9) . . ?
N29 C30 H30 117.4 . . ?
C31 C30 H30 117.4 . . ?
C32 C31 C30 118.37(10) . . ?
C32 C31 H31 120.8 . . ?
C30 C31 H31 120.8 . . ?
C31 C32 C33 118.56(10) . . ?
C31 C32 H32 120.7 . . ?
C33 C32 H32 120.7 . . ?
C34 C33 C32 122.67(9) . . ?
C34 C33 C28 118.52(9) . . ?
C32 C33 C28 118.81(9) . . ?
C25 C34 C33 118.04(9) . . ?
C25 C34 H34 121.0 . . ?
C33 C34 H34 121.0 . . ?
C44 C35 C36 119.73(9) . . ?
C44 C35 N20 121.02(9) . . ?
C36 C35 N20 119.21(8) . . ?
N37 C36 C35 123.70(9) . . ?
N37 C36 H36 118.2 . . ?
C35 C36 H36 118.2 . . ?
C36 N37 C38 117.53(8) . . ?
N39 C38 N37 115.45(8) . . ?
N39 C38 C43 122.08(8) . . ?
N37 C38 C43 122.46(8) . . ?
C40 N39 C38 117.28(9) . . ?
N39 C40 C41 124.87(9) . . ?
N39 C40 H40 117.6 . . ?
C41 C40 H40 117.6 . . ?
C42 C41 C40 118.41(9) . . ?
C42 C41 H41 120.8 . . ?
C40 C41 H41 120.8 . . ?
C41 C42 C43 118.81(9) . . ?
C41 C42 H42 120.6 . . ?
C43 C42 H42 120.6 . . ?
C44 C43 C38 118.47(8) . . ?
C44 C43 C42 123.01(8) . . ?
C38 C43 C42 118.49(8) . . ?
C35 C44 C43 118.08(8) . . ?
C35 C44 H44 121.0 . . ?
C43 C44 H44 121.0 . . ?

loop_
_geom_bond_atom_site_label_1
_geom_bond_atom_site_label_2
_geom_bond_distance
_geom_bond_site_symmetry_2
_geom_bond_publ_flag
C1 C2 1.5200(13) . ?
C1 H1A 0.9800 . ?
C1 H1AB 0.9800 . ?
C1 H1AC 0.9800 . ?
C2 C15 1.5202(12) . ?
C2 C16 1.5226(12) . ?
C2 C3 1.5627(13) . ?
C3 C4 1.5371(14) . ?
C3 H3A 0.9900 . ?
C3 H3AB 0.9900 . ?
C4 C5 1.5585(13) . ?
C4 H4A 0.9900 . ?
C4 H4AB 0.9900 . ?
C5 C6 1.5203(13) . ?
C5 C24 1.5238(13) . ?
C5 C7 1.5255(12) . ?
C6 H6A 0.9800 . ?
C6 H6AB 0.9800 . ?
C6 H6AC 0.9800 . ?
C7 C8 1.3940(13) . ?
C7 C15 1.4124(13) . ?
C8 C9 1.3878(13) . ?
C8 H8 0.9500 . ?
C9 C13 1.3920(13) . ?
C9 C10 1.4849(13) . ?
O10A C10 1.2053(12) . ?
C10 N11 1.4142(12) . ?
N11 C12 1.4045(13) . ?
N11 C25 1.4234(12) . ?
O12A C12 1.2068(12) . ?
C12 C13 1.4905(13) . ?
C13 C14 1.3872(13) . ?
C14 C15 1.3973(12) . ?
C14 H14 0.9500 . ?
C16 C17 1.3952(13) . ?
C16 C24 1.4111(13) . ?
C17 C18 1.3893(12) . ?
C17 H17 0.9500 . ?
C18 C22 1.3882(13) . ?
C18 C19 1.4870(13) . ?
O19A C19 1.2038(12) . ?
C19 N20 1.4138(12) . ?
N20 C21 1.4043(13) . ?
N20 C35 1.4228(12) . ?
O21A C21 1.2101(12) . ?
C21 C22 1.4856(13) . ?
C22 C23 1.3874(13) . ?
C23 C24 1.3958(12) . ?
C23 H23 0.9500 . ?
C25 C34 1.3661(14) . ?
C25 C26 1.4147(14) . ?
C26 N27 1.3170(13) . ?
C26 H26 0.9500 . ?
N27 C28 1.3631(14) . ?
C28 N29 1.3664(12) . ?
C28 C33 1.4211(14) . ?
N29 C30 1.3174(15) . ?
C30 C31 1.4142(16) . ?
C30 H30 0.9500 . ?
C31 C32 1.3714(14) . ?
C31 H31 0.9500 . ?
C32 C33 1.4148(14) . ?
C32 H32 0.9500 . ?
C33 C34 1.4136(13) . ?
C34 H34 0.9500 . ?
C35 C44 1.3705(13) . ?
C35 C36 1.4127(14) . ?
C36 N37 1.3162(13) . ?
C36 H36 0.9500 . ?
N37 C38 1.3683(12) . ?
C38 N39 1.3660(12) . ?
C38 C43 1.4151(13) . ?
N39 C40 1.3156(13) . ?
C40 C41 1.4131(15) . ?
C40 H40 0.9500 . ?
C41 C42 1.3663(14) . ?
C41 H41 0.9500 . ?
C42 C43 1.4164(13) . ?
C42 H42 0.9500 . ?
C43 C44 1.4127(13) . ?
C44 H44 0.9500 . ?

loop_
_geom_torsion_atom_site_label_1
_geom_torsion_atom_site_label_2
_geom_torsion_atom_site_label_3
_geom_torsion_atom_site_label_4
_geom_torsion
_geom_torsion_site_symmetry_1
_geom_torsion_site_symmetry_2
_geom_torsion_site_symmetry_3
_geom_torsion_site_symmetry_4
_geom_torsion_publ_flag
C1 C2 C3 C4 179.59(8) . . . . ?
C15 C2 C3 C4 54.74(9) . . . . ?
C16 C2 C3 C4 -56.10(10) . . . . ?
C2 C3 C4 C5 0.87(11) . . . . ?
C3 C4 C5 C6 179.46(8) . . . . ?
C3 C4 C5 C24 55.30(9) . . . . ?
C3 C4 C5 C7 -56.40(10) . . . . ?
C6 C5 C7 C8 1.12(12) . . . . ?
C24 C5 C7 C8 125.70(9) . . . . ?
C4 C5 C7 C8 -121.98(9) . . . . ?
C6 C5 C7 C15 -177.89(8) . . . . ?
C24 C5 C7 C15 -53.31(10) . . . . ?
C4 C5 C7 C15 59.01(10) . . . . ?
C15 C7 C8 C9 2.26(13) . . . . ?
C5 C7 C8 C9 -176.68(8) . . . . ?
C7 C8 C9 C13 1.01(14) . . . . ?
C7 C8 C9 C10 -179.95(9) . . . . ?
C8 C9 C10 O10A 7.82(17) . . . . ?
C13 C9 C10 O10A -173.05(10) . . . . ?
C8 C9 C10 N11 -173.50(9) . . . . ?
C13 C9 C10 N11 5.64(10) . . . . ?
O10A C10 N11 C12 173.72(10) . . . . ?
C9 C10 N11 C12 -5.07(11) . . . . ?
O10A C10 N11 C25 -1.96(15) . . . . ?
C9 C10 N11 C25 179.25(9) . . . . ?
C10 N11 C12 O12A -177.63(11) . . . . ?
C25 N11 C12 O12A -2.08(17) . . . . ?
C10 N11 C12 C13 2.64(11) . . . . ?
C25 N11 C12 C13 178.18(9) . . . . ?
C8 C9 C13 C14 -3.35(15) . . . . ?
C10 C9 C13 C14 177.44(9) . . . . ?
C8 C9 C13 C12 175.05(9) . . . . ?
C10 C9 C13 C12 -4.16(11) . . . . ?
O12A C12 C13 C14 -0.41(19) . . . . ?
N11 C12 C13 C14 179.31(10) . . . . ?
O12A C12 C13 C9 -178.64(11) . . . . ?
N11 C12 C13 C9 1.08(11) . . . . ?
C9 C13 C14 C15 2.19(14) . . . . ?
C12 C13 C14 C15 -175.82(9) . . . . ?
C13 C14 C15 C7 1.10(13) . . . . ?
C13 C14 C15 C2 177.83(8) . . . . ?
C8 C7 C15 C14 -3.39(13) . . . . ?
C5 C7 C15 C14 175.66(8) . . . . ?
C8 C7 C15 C2 179.55(8) . . . . ?
C5 C7 C15 C2 -1.40(11) . . . . ?
C1 C2 C15 C14 4.56(12) . . . . ?
C16 C2 C15 C14 -120.80(9) . . . . ?
C3 C2 C15 C14 127.06(9) . . . . ?
C1 C2 C15 C7 -178.49(8) . . . . ?
C16 C2 C15 C7 56.15(9) . . . . ?
C3 C2 C15 C7 -55.99(9) . . . . ?
C1 C2 C16 C17 -4.78(12) . . . . ?
C15 C2 C16 C17 120.69(9) . . . . ?
C3 C2 C16 C17 -126.80(9) . . . . ?
C1 C2 C16 C24 178.12(8) . . . . ?
C15 C2 C16 C24 -56.41(9) . . . . ?
C3 C2 C16 C24 56.10(9) . . . . ?
C24 C16 C17 C18 0.35(13) . . . . ?
C2 C16 C17 C18 -176.55(8) . . . . ?
C16 C17 C18 C22 -2.85(14) . . . . ?
C16 C17 C18 C19 174.68(9) . . . . ?
C22 C18 C19 O19A 178.11(10) . . . . ?
C17 C18 C19 O19A 0.32(17) . . . . ?
C22 C18 C19 N20 -1.77(10) . . . . ?
C17 C18 C19 N20 -179.56(9) . . . . ?
O19A C19 N20 C21 -178.74(9) . . . . ?
C18 C19 N20 C21 1.15(10) . . . . ?
O19A C19 N20 C35 3.32(15) . . . . ?
C18 C19 N20 C35 -176.79(8) . . . . ?
C19 N20 C21 O21A 179.47(10) . . . . ?
C35 N20 C21 O21A -2.66(16) . . . . ?
C19 N20 C21 C22 -0.15(11) . . . . ?
C35 N20 C21 C22 177.73(9) . . . . ?
C17 C18 C22 C23 2.40(15) . . . . ?
C19 C18 C22 C23 -175.58(9) . . . . ?
C17 C18 C22 C21 179.71(8) . . . . ?
C19 C18 C22 C21 1.72(11) . . . . ?
O21A C21 C22 C23 -3.58(18) . . . . ?
N20 C21 C22 C23 176.02(10) . . . . ?
O21A C21 C22 C18 179.40(11) . . . . ?
N20 C21 C22 C18 -1.01(11) . . . . ?
C18 C22 C23 C24 0.67(14) . . . . ?
C21 C22 C23 C24 -176.03(9) . . . . ?
C22 C23 C24 C16 -3.13(13) . . . . ?
C22 C23 C24 C5 174.71(8) . . . . ?
C17 C16 C24 C23 2.68(13) . . . . ?
C2 C16 C24 C23 179.90(8) . . . . ?
C17 C16 C24 C5 -175.37(8) . . . . ?
C2 C16 C24 C5 1.85(11) . . . . ?
C6 C5 C24 C23 -0.31(12) . . . . ?
C7 C5 C24 C23 -124.90(9) . . . . ?
C4 C5 C24 C23 122.83(9) . . . . ?
C6 C5 C24 C16 177.66(8) . . . . ?
C7 C5 C24 C16 53.07(10) . . . . ?
C4 C5 C24 C16 -59.20(10) . . . . ?
C12 N11 C25 C34 -114.48(12) . . . . ?
C10 N11 C25 C34 60.61(13) . . . . ?
C12 N11 C25 C26 68.79(13) . . . . ?
C10 N11 C25 C26 -116.11(11) . . . . ?
C34 C25 C26 N27 1.13(16) . . . . ?
N11 C25 C26 N27 177.89(9) . . . . ?
C25 C26 N27 C28 0.24(15) . . . . ?
C26 N27 C28 N29 -179.87(9) . . . . ?
C26 N27 C28 C33 -1.47(15) . . . . ?
N27 C28 N29 C30 178.80(9) . . . . ?
C33 C28 N29 C30 0.39(14) . . . . ?
C28 N29 C30 C31 -1.05(16) . . . . ?
N29 C30 C31 C32 0.80(17) . . . . ?
C30 C31 C32 C33 0.15(15) . . . . ?
C31 C32 C33 C34 -179.86(9) . . . . ?
C31 C32 C33 C28 -0.73(14) . . . . ?
N27 C28 C33 C34 1.35(14) . . . . ?
N29 C28 C33 C34 179.65(9) . . . . ?
N27 C28 C33 C32 -177.82(9) . . . . ?
N29 C28 C33 C32 0.48(14) . . . . ?
C26 C25 C34 C33 -1.20(14) . . . . ?
N11 C25 C34 C33 -177.91(8) . . . . ?
C32 C33 C34 C25 179.17(9) . . . . ?
C28 C33 C34 C25 0.05(13) . . . . ?
C21 N20 C35 C44 -70.31(13) . . . . ?
C19 N20 C35 C44 107.35(11) . . . . ?
C21 N20 C35 C36 111.88(11) . . . . ?
C19 N20 C35 C36 -70.47(12) . . . . ?
C44 C35 C36 N37 0.70(16) . . . . ?
N20 C35 C36 N37 178.54(9) . . . . ?
C35 C36 N37 C38 -1.41(15) . . . . ?
C36 N37 C38 N39 -179.14(9) . . . . ?
C36 N37 C38 C43 0.46(14) . . . . ?
N37 C38 N39 C40 177.73(9) . . . . ?
C43 C38 N39 C40 -1.88(14) . . . . ?
C38 N39 C40 C41 -0.24(16) . . . . ?
N39 C40 C41 C42 1.65(16) . . . . ?
C40 C41 C42 C43 -0.89(15) . . . . ?
N39 C38 C43 C44 -179.28(9) . . . . ?
N37 C38 C43 C44 1.14(14) . . . . ?
N39 C38 C43 C42 2.55(14) . . . . ?
N37 C38 C43 C42 -177.03(9) . . . . ?
C41 C42 C43 C44 -179.14(9) . . . . ?
C41 C42 C43 C38 -1.06(14) . . . . ?
C36 C35 C44 C43 0.97(14) . . . . ?
N20 C35 C44 C43 -176.83(9) . . . . ?
C38 C43 C44 C35 -1.81(13) . . . . ?
C42 C43 C44 C35 176.28(9) . . . . ?
